data_7009233
loop_
_publ_author_name
'Kimblin, Clare'
'Bridgewater, Brian M.'
'Hascall, Tony'
'Parkin, Gerard'

_publ_section_title
;
 The synthesis and structural characterization of
 bis(mercaptoimidazolyl)(pyrazolyl)hydroborato and
 tris(mercaptoimidazolyl)hydroborato complexes of thallium(I) and
 thallium(III)
;
_journal_issue 8
_journal_name_full 'Journal of the Chemical Society, Dalton Transactions'
_journal_page_first 1267
_journal_paper_doi 10.1039/a909542j
_journal_year 2000
_chemical_formula_sum 'C13 H20 B N6 S2 Tl'
_chemical_formula_weight 539.65
_chemical_name_systematic
; 
 ? 
;
_space_group_IT_number 14
_symmetry_cell_setting monoclinic
_symmetry_space_group_name_Hall '-P 2yn'
_symmetry_space_group_name_H-M 'P 1 21/n 1'
_atom_sites_solution_hydrogens geom
_atom_sites_solution_primary direct
_atom_sites_solution_secondary difmap
_audit_creation_method SHELXL
_cell_angle_alpha 90.00
_cell_angle_beta 101.8220(10)
_cell_angle_gamma 90.00
_cell_formula_units_Z 4
_cell_length_a 7.6486(4)
_cell_length_b 14.5166(7)
_cell_length_c 16.9156(8)
_cell_measurement_temperature 203(2)
_cell_volume 1838.33(16)
_computing_cell_refinement 'Siemens XSCANS'
_computing_data_collection 'Siemens XSCANS'
_computing_data_reduction 'Siemens SHELXTL'
_computing_molecular_graphics 'Siemens SHELXTL'
_computing_publication_material 'Siemens SHELXTL'
_computing_structure_refinement 'SHELXL-93 (Sheldrick, 1993)'
_computing_structure_solution 'SHELXS-86 (Sheldrick, 1990)'
_diffrn_ambient_temperature 203(2)
_diffrn_measurement_device 'Siemens P4'
_diffrn_measurement_method '\w scans'
_diffrn_radiation_monochromator graphite
_diffrn_radiation_source 'fine-focus sealed tube'
_diffrn_radiation_type MoK\a
_diffrn_radiation_wavelength 0.71073
_diffrn_reflns_av_R_equivalents 0.0321
_diffrn_reflns_av_sigmaI/netI 0.0277
_diffrn_reflns_limit_h_max 9
_diffrn_reflns_limit_h_min -9
_diffrn_reflns_limit_k_max 19
_diffrn_reflns_limit_k_min -18
_diffrn_reflns_limit_l_max 22
_diffrn_reflns_limit_l_min -22
_diffrn_reflns_number 15768
_diffrn_reflns_theta_max 28.29
_diffrn_reflns_theta_min 1.87
_exptl_absorpt_coefficient_mu 9.019
_exptl_absorpt_correction_type SADABS
_exptl_crystal_density_diffrn 1.950
_exptl_crystal_F_000 1032
_exptl_crystal_size_max 0.40
_exptl_crystal_size_mid 0.40
_exptl_crystal_size_min 0.30
_refine_diff_density_max 1.215
_refine_diff_density_min -1.105
_refine_diff_density_rms 0.104
_refine_ls_extinction_coef 0.00128(13)
_refine_ls_extinction_expression Fc^*^=kFc[1+0.001xFc^2^\l^3^/sin(2\q)]^-1/4^
_refine_ls_extinction_method SHELXL
_refine_ls_goodness_of_fit_all 1.021
_refine_ls_goodness_of_fit_obs 1.042
_refine_ls_matrix_type full
_refine_ls_number_parameters 217
_refine_ls_number_reflns 4224
_refine_ls_number_restraints 0
_refine_ls_restrained_S_all 1.034
_refine_ls_restrained_S_obs 1.042
_refine_ls_R_factor_all 0.0260
_refine_ls_R_factor_obs 0.0228
_refine_ls_shift/esd_max 0.129
_refine_ls_shift/esd_mean 0.002
_refine_ls_structure_factor_coef Fsqd
_refine_ls_weighting_details 'w=1/[\s^2^(Fo^2^)+(0.0274P)^2^+2.1748P] where P=(Fo^2^+2Fc^2^)/3'
_refine_ls_weighting_scheme calc
_refine_ls_wR_factor_all 0.0578
_refine_ls_wR_factor_obs 0.0557
_reflns_number_observed 3888
_reflns_number_total 4226
_reflns_observed_criterion >2sigma(I)
_cod_data_source_file a909542j.txt
_cod_data_source_block tls10
_cod_depositor_comments
;
The following automatic conversions were performed:
'_symmetry_cell_setting' value 'Monoclinic' changed to 'monoclinic'
according to '/home/saulius/struct/CIF-dictionaries/cif_core.dic'
dictionary named 'cif_core.dic' version 2.4.1 from 2010-06-29.

Automatic conversion script
Id: cif_fix_enum 1527 2010-12-29 10:47:43Z saulius 

The following automatic conversions were performed:

'_refine_ls_weighting_scheme' value 'calc
w=1/[\s^2^(Fo^2^)+(0.0274P)^2^+2.1748P] where P=(Fo^2^+2Fc^2^)/3' was
changed to 'calc'. New tag '_refine_ls_weighting_details' was
created. The value of the new tag was set to
'w=1/[\s^2^(Fo^2^)+(0.0274P)^2^+2.1748P] where P=(Fo^2^+2Fc^2^)/3'.

Automatic conversion script
Id: cif_fix_values 3143 2015-03-26 13:38:13Z robertas 
;
_cod_original_cell_volume 1838.3(2)
_cod_original_sg_symbol_H-M P2(1)/n
_cod_database_code 7009233

loop_
_symmetry_equiv_pos_as_xyz
'x, y, z'
'-x+1/2, y+1/2, -z+1/2'
'-x, -y, -z'
'x-1/2, -y-1/2, z-1/2'

loop_
_atom_site_aniso_label
_atom_site_aniso_U_11
_atom_site_aniso_U_22
_atom_site_aniso_U_33
_atom_site_aniso_U_23
_atom_site_aniso_U_13
_atom_site_aniso_U_12
Tl 0.03584(9) 0.02999(8) 0.02476(9) 0.00368(5) 0.01171(6) 0.00326(5)
C1 0.050(2) 0.038(2) 0.043(2) 0.003(2) 0.021(2) 0.012(2)
C2 0.049(2) 0.044(2) 0.031(2) 0.000(2) 0.019(2) -0.004(2)
S1 0.0326(4) 0.0399(4) 0.0341(5) 0.0047(4) 0.0122(4) -0.0050(3)
S2 0.0382(4) 0.0291(4) 0.0188(3) -0.0021(3) 0.0085(3) 0.0005(3)
N11 0.0265(12) 0.0274(13) 0.0198(12) 0.0013(11) -0.0005(10) 0.0013(10)
N12 0.0321(14) 0.0279(14) 0.0323(15) 0.0002(12) -0.0027(12) -0.0009(11)
N21 0.0226(12) 0.0294(13) 0.0182(12) 0.0003(10) 0.0046(10) -0.0012(10)
N22 0.0236(12) 0.0298(13) 0.0240(13) 0.0014(11) 0.0016(10) -0.0012(10)
N31 0.0254(12) 0.0276(13) 0.0243(13) 0.0003(11) 0.0020(10) 0.0007(10)
N32 0.042(2) 0.0314(14) 0.0205(13) 0.0028(11) 0.0055(12) -0.0002(12)
C11 0.0200(14) 0.0306(15) 0.025(2) 0.0012(13) -0.0030(12) -0.0029(12)
C12 0.046(2) 0.033(2) 0.022(2) -0.0029(13) -0.0004(15) 0.0052(14)
C13 0.046(2) 0.031(2) 0.029(2) -0.0039(15) -0.0009(15) 0.004(2)
C14 0.048(2) 0.029(2) 0.058(3) 0.005(2) 0.004(2) -0.003(2)
C21 0.0237(13) 0.0224(13) 0.0194(13) 0.0011(12) 0.0017(11) -0.0016(11)
C22 0.0266(15) 0.043(2) 0.0194(14) 0.0009(13) 0.0075(12) 0.0009(13)
C23 0.0234(15) 0.039(2) 0.030(2) 0.0007(14) 0.0101(13) -0.0005(13)
C24 0.029(2) 0.045(2) 0.035(2) -0.006(2) -0.0056(14) -0.0019(15)
C31 0.028(2) 0.031(2) 0.038(2) -0.0037(15) -0.0008(14) 0.0032(13)
C32 0.044(2) 0.030(2) 0.044(2) 0.004(2) -0.008(2) 0.0037(15)
C33 0.048(2) 0.033(2) 0.027(2) 0.0059(14) -0.0040(15) -0.008(2)
B 0.022(2) 0.028(2) 0.0183(15) 0.0012(13) 0.0025(13) 0.0017(13)

loop_
_atom_site_label
_atom_site_type_symbol
_atom_site_fract_x
_atom_site_fract_y
_atom_site_fract_z
_atom_site_U_iso_or_equiv
_atom_site_thermal_displace_type
_atom_site_occupancy
_atom_site_calc_flag
_atom_site_refinement_flags
_atom_site_disorder_group
Tl Tl 0.29975(2) 0.704933(8) 0.082772(7) 0.02941(6) Uani 1 d . .
C1 C 0.4704(5) 0.6502(3) 0.0077(2) 0.0421(9) Uani 1 d . .
H1A H 0.4492(29) 0.6829(14) -0.0433(7) 0.063 Uiso 1 calc R .
H1B H 0.4446(28) 0.5853(6) -0.0020(15) 0.063 Uiso 1 calc R .
H1C H 0.5943(6) 0.6576(19) 0.0347(8) 0.063 Uiso 1 calc R .
C2 C 0.1789(6) 0.7168(3) 0.1866(2) 0.0400(9) Uani 1 d . .
H2A H 0.0502(6) 0.7202(19) 0.1691(2) 0.060 Uiso 1 calc R .
H2B H 0.2221(28) 0.7721(10) 0.2164(9) 0.060 Uiso 1 calc R .
H2C H 0.2101(30) 0.6634(9) 0.2211(8) 0.060 Uiso 1 calc R .
S1 S -0.01994(12) 0.68524(6) -0.02564(6) 0.0347(2) Uani 1 d . .
S2 S 0.34526(11) 0.88865(5) 0.06016(5) 0.0283(2) Uani 1 d . .
N11 N 0.0932(4) 0.7509(2) -0.16108(15) 0.0253(5) Uani 1 d . .
N12 N 0.0538(4) 0.6018(2) -0.1586(2) 0.0321(6) Uani 1 d . .
N21 N 0.3362(3) 0.8640(2) -0.10318(15) 0.0233(5) Uani 1 d . .
N22 N 0.6048(3) 0.8741(2) -0.0279(2) 0.0263(5) Uani 1 d . .
N31 N 0.0595(3) 0.9210(2) -0.2011(2) 0.0262(5) Uani 1 d . .
N32 N 0.1083(4) 0.9186(2) -0.2751(2) 0.0316(6) Uani 1 d . .
C11 C 0.0462(4) 0.6809(2) -0.1163(2) 0.0262(6) Uani 1 d . .
C12 C 0.1270(5) 0.7137(2) -0.2311(2) 0.0344(8) Uani 1 d . .
H12A H 0.1615(5) 0.7471(2) -0.2730(2) 0.041 Uiso 1 calc R .
C13 C 0.1029(5) 0.6219(2) -0.2302(2) 0.0367(8) Uani 1 d . .
H13A H 0.1170(5) 0.5798(2) -0.2707(2) 0.044 Uiso 1 calc R .
C14 C 0.0216(6) 0.5098(2) -0.1305(3) 0.0459(9) Uani 1 d . .
H14A H 0.0568(38) 0.4643(3) -0.1662(11) 0.069 Uiso 1 calc R .
H14B H -0.1043(9) 0.5027(8) -0.1302(18) 0.069 Uiso 1 calc R .
H14C H 0.0911(32) 0.5010(8) -0.0762(7) 0.069 Uiso 1 calc R .
C21 C 0.4272(4) 0.8760(2) -0.0263(2) 0.0222(6) Uani 1 d . .
C22 C 0.4599(4) 0.8542(2) -0.1522(2) 0.0292(7) Uani 1 d . .
H22A H 0.4329(4) 0.8449(2) -0.2084(2) 0.035 Uiso 1 calc R .
C23 C 0.6248(4) 0.8602(2) -0.1059(2) 0.0302(7) Uani 1 d . .
H23A H 0.7333(4) 0.8557(2) -0.1236(2) 0.036 Uiso 1 calc R .
C24 C 0.7506(4) 0.8868(3) 0.0415(2) 0.0379(8) Uani 1 d . .
H24A H 0.7314(19) 0.8476(14) 0.0854(6) 0.057 Uiso 1 calc R .
H24B H 0.7547(23) 0.9507(5) 0.0585(10) 0.057 Uiso 1 calc R .
H24C H 0.8627(6) 0.8704(18) 0.0268(5) 0.057 Uiso 1 calc R .
C31 C -0.0463(4) 0.9950(2) -0.1969(2) 0.0334(7) Uani 1 d . .
H31A H -0.0961(4) 1.0114(2) -0.1524(2) 0.040 Uiso 1 calc R .
C32 C -0.0682(5) 1.0418(3) -0.2690(2) 0.0418(9) Uani 1 d . .
H32B H -0.1344(5) 1.0959(3) -0.2839(2) 0.050 Uiso 1 calc R .
C33 C 0.0292(5) 0.9915(2) -0.3147(2) 0.0377(8) Uani 1 d . .
H33A H 0.0383(5) 1.0072(2) -0.3677(2) 0.045 Uiso 1 calc R .
B B 0.1295(4) 0.8532(2) -0.1319(2) 0.0229(6) Uani 1 d . .
H1 H 0.0663(46) 0.8680(24) -0.0861(21) 0.025(9) Uiso 1 d . .

loop_
_atom_type_symbol
_atom_type_description
_atom_type_scat_dispersion_real
_atom_type_scat_dispersion_imag
_atom_type_scat_source
C C 0.0033 0.0016 'International Tables Vol C Tables 4.2.6.8 and 6.1.1.4'
H H 0.0000 0.0000 'International Tables Vol C Tables 4.2.6.8 and 6.1.1.4'
N N 0.0061 0.0033 'International Tables Vol C Tables 4.2.6.8 and 6.1.1.4'
S S 0.1246 0.1234 'International Tables Vol C Tables 4.2.6.8 and 6.1.1.4'
B B 0.0013 0.0007 'International Tables Vol C Tables 4.2.6.8 and 6.1.1.4'
Tl Tl -2.8358 9.6688 'International Tables Vol C Tables 4.2.6.8 and 6.1.1.4'

loop_
_geom_angle_atom_site_label_1
_geom_angle_atom_site_label_2
_geom_angle_atom_site_label_3
_geom_angle
_geom_angle_site_symmetry_1
_geom_angle_site_symmetry_3
_geom_angle_publ_flag
C1 Tl C2 157.7(2) . . ?
C1 Tl S2 99.69(11) . . ?
C2 Tl S2 97.17(10) . . ?
C1 Tl S1 97.59(12) . . ?
C2 Tl S1 94.62(12) . . ?
S2 Tl S1 97.44(3) . . ?
C11 S1 Tl 102.43(10) . . ?
C21 S2 Tl 95.43(10) . . ?
C11 N11 C12 107.7(3) . . ?
C11 N11 B 125.6(3) . . ?
C12 N11 B 126.2(3) . . ?
C11 N12 C13 109.6(3) . . ?
C11 N12 C14 125.0(3) . . ?
C13 N12 C14 125.4(3) . . ?
C21 N21 C22 107.9(2) . . ?
C21 N21 B 126.8(2) . . ?
C22 N21 B 125.0(3) . . ?
C21 N22 C23 109.3(3) . . ?
C21 N22 C24 125.6(3) . . ?
C23 N22 C24 125.1(3) . . ?
C31 N31 N32 110.1(3) . . ?
C31 N31 B 125.8(3) . . ?
N32 N31 B 123.9(2) . . ?
C33 N32 N31 105.0(3) . . ?
N11 C11 N12 107.1(3) . . ?
N11 C11 S1 129.2(3) . . ?
N12 C11 S1 123.7(2) . . ?
C13 C12 N11 109.2(3) . . ?
C12 C13 N12 106.4(3) . . ?
N21 C21 N22 107.2(2) . . ?
N21 C21 S2 128.8(2) . . ?
N22 C21 S2 124.0(2) . . ?
C23 C22 N21 108.6(3) . . ?
C22 C23 N22 107.0(3) . . ?
N31 C31 C32 108.0(3) . . ?
C31 C32 C33 104.6(3) . . ?
N32 C33 C32 112.2(3) . . ?
N31 B N21 110.2(2) . . ?
N31 B N11 110.7(2) . . ?
N21 B N11 107.1(2) . . ?

loop_
_geom_bond_atom_site_label_1
_geom_bond_atom_site_label_2
_geom_bond_distance
_geom_bond_site_symmetry_2
_geom_bond_publ_flag
Tl C1 2.150(3) . ?
Tl C2 2.152(3) . ?
Tl S2 2.7266(8) . ?
Tl S1 2.7543(10) . ?
S1 C11 1.712(3) . ?
S2 C21 1.715(3) . ?
N11 C11 1.360(4) . ?
N11 C12 1.373(4) . ?
N11 B 1.572(4) . ?
N12 C11 1.360(4) . ?
N12 C13 1.370(5) . ?
N12 C14 1.456(4) . ?
N21 C21 1.355(4) . ?
N21 C22 1.387(4) . ?
N21 B 1.564(4) . ?
N22 C21 1.364(4) . ?
N22 C23 1.374(4) . ?
N22 C24 1.456(4) . ?
N31 C31 1.355(4) . ?
N31 N32 1.377(4) . ?
N31 B 1.539(4) . ?
N32 C33 1.331(4) . ?
C12 C13 1.346(5) . ?
C22 C23 1.344(5) . ?
C31 C32 1.377(5) . ?
C32 C33 1.386(6) . ?
